data_7047002
loop_
_publ_author_name
'Lorenz, Roxana'
'Kaifer, Elisabeth'
'Wadepohl, Hubert'
'Himmel, Hans-J\"org'

_publ_section_title
;
 Di- and tetranuclear transition metal complexes of a
 tetrakisguanidino-substituted phenazine dye by stepwise coordination.
;
_journal_issue 32
_journal_name_full 'Dalton transactions (Cambridge, England : 2003)'
_journal_page_first 11016
_journal_page_last 11029
_journal_paper_doi 10.1039/c8dt02176g
_journal_volume 47
_journal_year 2018
_chemical_formula_sum 'C52 H72 Cl6 Cu4 N18'
_chemical_formula_weight 1416.13
_space_group_crystal_system triclinic
_space_group_IT_number 2
_space_group_name_Hall '-P 1'
_space_group_name_H-M_alt 'P -1'
_symmetry_space_group_name_Hall '-P 1'
_symmetry_space_group_name_H-M 'P -1'
_atom_sites_solution_hydrogens geom
_audit_creation_method SHELXL-2016/6
_audit_update_record
;
2018-05-28 deposited with the CCDC.
2018-07-11 downloaded from the CCDC.
;
_cell_angle_alpha 111.35(3)
_cell_angle_beta 90.14(3)
_cell_angle_gamma 91.30(3)
_cell_formula_units_Z 1
_cell_length_a 10.421(2)
_cell_length_b 12.244(2)
_cell_length_c 13.040(3)
_cell_measurement_reflns_used 9086
_cell_measurement_temperature 120
_cell_measurement_theta_max 30.11
_cell_measurement_theta_min 1.95
_cell_volume 1549.2(6)
_computing_cell_refinement 'DENZO/SKALEPACK (Bruker AXS, 1997-2009)'
_computing_data_collection 'COLLECT (Bruker AXS, 1997-2009)'
_computing_data_reduction 'DENZO/SKALEPACK (Bruker AXS, 1997-2009)'
_computing_molecular_graphics 'XPMA (Zsolnai, Huttner, 1994)'
_computing_publication_material 'SHELXL-2016/6 (Sheldrick, 2016)'
_computing_structure_refinement 'SHELXL-2016/6 (Sheldrick, 2016)'
_computing_structure_solution 'SHELXS-2016 (sheldrick 2016)'
_diffrn_ambient_temperature 120
_diffrn_measured_fraction_theta_full 0.998
_diffrn_measured_fraction_theta_max 0.993
_diffrn_measurement_device_type 'NONIUS KAPPA CCD'
_diffrn_measurement_method 'O-Scan    '
_diffrn_radiation_source 'fine-focus sealed tube'
_diffrn_radiation_type MoK\a
_diffrn_radiation_wavelength 0.71073
_diffrn_reflns_av_R_equivalents 0.0500
_diffrn_reflns_av_unetI/netI 0.0634
_diffrn_reflns_Laue_measured_fraction_full 0.998
_diffrn_reflns_Laue_measured_fraction_max 0.993
_diffrn_reflns_limit_h_max 14
_diffrn_reflns_limit_h_min -14
_diffrn_reflns_limit_k_max 17
_diffrn_reflns_limit_k_min -17
_diffrn_reflns_limit_l_max 18
_diffrn_reflns_limit_l_min -18
_diffrn_reflns_number 26330
_diffrn_reflns_point_group_measured_fraction_full 0.998
_diffrn_reflns_point_group_measured_fraction_max 0.993
_diffrn_reflns_theta_full 25.242
_diffrn_reflns_theta_max 30.112
_diffrn_reflns_theta_min 1.955
_exptl_absorpt_coefficient_mu 1.664
_exptl_absorpt_correction_T_max 0.851
_exptl_absorpt_correction_T_min 0.732
_exptl_absorpt_correction_type empirical
_exptl_absorpt_process_details SADABS
_exptl_crystal_colour black
_exptl_crystal_density_diffrn 1.518
_exptl_crystal_description needle
_exptl_crystal_F_000 728
_exptl_crystal_size_max 0.200
_exptl_crystal_size_mid 0.200
_exptl_crystal_size_min 0.100
_refine_diff_density_max 0.610
_refine_diff_density_min -0.794
_refine_diff_density_rms 0.114
_refine_ls_extinction_method none
_refine_ls_goodness_of_fit_ref 1.022
_refine_ls_hydrogen_treatment constr
_refine_ls_matrix_type full
_refine_ls_number_parameters 369
_refine_ls_number_reflns 9086
_refine_ls_number_restraints 0
_refine_ls_restrained_S_all 1.022
_refine_ls_R_factor_all 0.0767
_refine_ls_R_factor_gt 0.0439
_refine_ls_shift/su_max 0.000
_refine_ls_shift/su_mean 0.000
_refine_ls_structure_factor_coef Fsqd
_refine_ls_weighting_details 'w=1/[\s^2^(Fo^2^)+(0.0676P)^2^] where P=(Fo^2^+2Fc^2^)/3'
_refine_ls_weighting_scheme calc
_refine_ls_wR_factor_gt 0.1130
_refine_ls_wR_factor_ref 0.1269
_reflns_Friedel_coverage 0.000
_reflns_number_gt 6272
_reflns_number_total 9086
_reflns_threshold_expression 'I > 2\s(I)'
_cod_data_source_file c8dt02176g2.cif
_cod_data_source_block rl160
_cod_depositor_comments 'Adding full bibliography for 7047000--7047008.cif.'
_cod_database_code 7047002
_shelx_shelxl_version_number 2016/6
_shelx_space_group_comment
;
The symmetry employed for this shelxl refinement is uniquely defined
by the following loop, which should always be used as a source of
symmetry information in preference to the above space-group names.
They are only intended as comments.
;
_shelx_estimated_absorpt_t_min 0.732
_shelx_estimated_absorpt_t_max 0.851

loop_
_space_group_symop_operation_xyz
'x, y, z'
'-x, -y, -z'

loop_
_atom_site_label
_atom_site_type_symbol
_atom_site_fract_x
_atom_site_fract_y
_atom_site_fract_z
_atom_site_U_iso_or_equiv
_atom_site_adp_type
_atom_site_occupancy
_atom_site_site_symmetry_order
_atom_site_calc_flag
_atom_site_refinement_flags_posn
_atom_site_refinement_flags_adp
Cu1 Cu 0.69392(3) 0.45570(3) 0.27031(2) 0.02718(9) Uani 1 1 d . .
Cu2 Cu 1.01921(3) 0.07477(3) -0.22585(2) 0.03338(10) Uani 1 1 d . .
Cl1 Cl 0.69871(6) 0.57300(6) 0.44778(5) 0.03872(16) Uani 1 1 d . .
Cl2 Cl 0.53943(6) 0.54271(6) 0.21107(5) 0.03606(15) Uani 1 1 d . .
Cl3 Cl 0.86524(7) 0.10105(7) -0.32990(6) 0.04378(18) Uani 1 1 d . .
N1 N 0.76815(18) 0.31844(17) 0.28977(15) 0.0271(4) Uani 1 1 d . .
N2 N 0.7060(2) 0.3017(2) 0.45454(17) 0.0351(5) Uani 1 1 d . .
N3 N 0.9222(2) 0.32287(19) 0.42343(16) 0.0319(5) Uani 1 1 d . .
N4 N 0.78550(18) 0.39205(18) 0.12706(16) 0.0271(4) Uani 1 1 d . .
N5 N 0.8063(2) 0.55913(19) 0.08488(17) 0.0324(5) Uani 1 1 d . .
N6 N 0.74443(19) 0.38456(18) -0.05389(16) 0.0293(4) Uani 1 1 d . .
N7 N 1.00968(18) 0.03648(17) -0.09118(15) 0.0258(4) Uani 1 1 d . .
N8 N 1.1992(2) 0.07720(19) -0.28803(17) 0.0353(5) Uani 1 1 d . .
N9 N 0.4037(3) 0.1418(3) 0.0505(2) 0.0570(7) Uani 1 1 d . .
C1 C 0.8323(2) 0.2447(2) 0.19847(18) 0.0260(5) Uani 1 1 d . .
C2 C 0.8385(2) 0.2828(2) 0.10483(18) 0.0258(5) Uani 1 1 d . .
C3 C 0.9006(2) 0.2134(2) 0.01139(18) 0.0266(5) Uani 1 1 d . .
H3 H 0.907712 0.238159 -0.047891 0.032 Uiso 1 1 calc R U
C4 C 0.9537(2) 0.1055(2) 0.00358(18) 0.0248(5) Uani 1 1 d . .
C5 C 1.0557(2) -0.0672(2) -0.09497(18) 0.0254(5) Uani 1 1 d . .
C6 C 1.1162(2) -0.1408(2) -0.19147(19) 0.0269(5) Uani 1 1 d . .
H6 H 1.120951 -0.117796 -0.251925 0.032 Uiso 1 1 calc R U
C7 C 0.7993(2) 0.3130(2) 0.38971(19) 0.0294(5) Uani 1 1 d . .
C8 C 0.5772(3) 0.2630(3) 0.4104(2) 0.0469(7) Uani 1 1 d . .
H8A H 0.523388 0.329816 0.427420 0.070 Uiso 1 1 calc R U
H8B H 0.542285 0.209979 0.442721 0.070 Uiso 1 1 calc R U
H8C H 0.581136 0.223877 0.331961 0.070 Uiso 1 1 calc R U
C9 C 0.7169(3) 0.3475(3) 0.5745(2) 0.0480(8) Uani 1 1 d . .
H9A H 0.725328 0.283582 0.599904 0.072 Uiso 1 1 calc R U
H9B H 0.641482 0.390261 0.605496 0.072 Uiso 1 1 calc R U
H9C H 0.791145 0.398811 0.596997 0.072 Uiso 1 1 calc R U
C10 C 0.9750(3) 0.2556(3) 0.4857(2) 0.0447(7) Uani 1 1 d . .
H10A H 0.906949 0.212303 0.504436 0.067 Uiso 1 1 calc R U
H10B H 1.015859 0.308249 0.551824 0.067 Uiso 1 1 calc R U
H10C H 1.036853 0.202056 0.441619 0.067 Uiso 1 1 calc R U
C11 C 1.0190(2) 0.3780(3) 0.3749(2) 0.0393(6) Uani 1 1 d . .
H11A H 1.049094 0.320985 0.307588 0.059 Uiso 1 1 calc R U
H11B H 1.089690 0.407459 0.425575 0.059 Uiso 1 1 calc R U
H11C H 0.981419 0.441531 0.359887 0.059 Uiso 1 1 calc R U
C12 C 0.7785(2) 0.4438(2) 0.05163(19) 0.0277(5) Uani 1 1 d . .
C13 C 0.8717(3) 0.6215(3) 0.1890(2) 0.0386(6) Uani 1 1 d . .
H13A H 0.809431 0.652703 0.245704 0.058 Uiso 1 1 calc R U
H13B H 0.923580 0.684497 0.182724 0.058 Uiso 1 1 calc R U
H13C H 0.925388 0.568467 0.207463 0.058 Uiso 1 1 calc R U
C14 C 0.7356(3) 0.6356(2) 0.0415(2) 0.0415(7) Uani 1 1 d . .
H14A H 0.673281 0.589548 -0.012013 0.062 Uiso 1 1 calc R U
H14B H 0.794497 0.673118 0.007518 0.062 Uiso 1 1 calc R U
H14C H 0.692794 0.694098 0.100718 0.062 Uiso 1 1 calc R U
C15 C 0.6566(2) 0.2831(2) -0.0855(2) 0.0353(6) Uani 1 1 d . .
H15A H 0.699887 0.215065 -0.132620 0.053 Uiso 1 1 calc R U
H15B H 0.583884 0.297154 -0.123988 0.053 Uiso 1 1 calc R U
H15C H 0.628021 0.270383 -0.020719 0.053 Uiso 1 1 calc R U
C16 C 0.7906(3) 0.4178(3) -0.1446(2) 0.0372(6) Uani 1 1 d . .
H16A H 0.721498 0.450196 -0.172298 0.056 Uiso 1 1 calc R U
H16B H 0.821449 0.349846 -0.202368 0.056 Uiso 1 1 calc R U
H16C H 0.858985 0.475354 -0.118498 0.056 Uiso 1 1 calc R U
C17 C 1.2149(3) 0.0902(3) -0.3847(2) 0.0437(7) Uani 1 1 d . .
H17 H 1.142446 0.091355 -0.426080 0.052 Uiso 1 1 calc R U
C18 C 1.3336(3) 0.1020(4) -0.4255(3) 0.0668(10) Uani 1 1 d . .
H18 H 1.340979 0.111865 -0.492706 0.080 Uiso 1 1 calc R U
C19 C 1.4416(3) 0.0991(4) -0.3657(3) 0.0696(11) Uani 1 1 d . .
H19 H 1.522754 0.109398 -0.390787 0.084 Uiso 1 1 calc R U
C20 C 1.4281(3) 0.0808(3) -0.2685(3) 0.0532(8) Uani 1 1 d . .
H20 H 1.499694 0.074469 -0.228534 0.064 Uiso 1 1 calc R U
C21 C 1.3053(3) 0.0720(3) -0.2312(2) 0.0423(6) Uani 1 1 d . .
H21 H 1.295921 0.062049 -0.164232 0.051 Uiso 1 1 calc R U
C31 C 0.4025(3) 0.2469(3) 0.1292(3) 0.0494(8) Uani 1 1 d . .
H31 H 0.441233 0.309197 0.115419 0.059 Uiso 1 1 calc R U
C32 C 0.3478(3) 0.2693(3) 0.2297(3) 0.0528(8) Uani 1 1 d . .
H32 H 0.347949 0.345064 0.281957 0.063 Uiso 1 1 calc R U
C33 C 0.2925(3) 0.1777(3) 0.2518(3) 0.0528(8) Uani 1 1 d . .
H33 H 0.255431 0.190006 0.319771 0.063 Uiso 1 1 calc R U
C34 C 0.2929(3) 0.0679(3) 0.1723(3) 0.0512(8) Uani 1 1 d . .
H34 H 0.256082 0.004039 0.184758 0.061 Uiso 1 1 calc R U
C35 C 0.3490(3) 0.0546(3) 0.0734(3) 0.0539(8) Uani 1 1 d . .
H35 H 0.348671 -0.020102 0.019271 0.065 Uiso 1 1 calc R U

loop_
_atom_site_aniso_label
_atom_site_aniso_U_11
_atom_site_aniso_U_22
_atom_site_aniso_U_33
_atom_site_aniso_U_23
_atom_site_aniso_U_13
_atom_site_aniso_U_12
Cu1 0.02726(15) 0.02916(17) 0.02432(16) 0.00828(12) 0.00435(11) 0.00895(12)
Cu2 0.04413(19) 0.03192(19) 0.02617(16) 0.01250(13) 0.00764(13) 0.00975(14)
Cl1 0.0428(3) 0.0387(4) 0.0281(3) 0.0036(3) 0.0033(3) 0.0133(3)
Cl2 0.0302(3) 0.0430(4) 0.0388(3) 0.0188(3) 0.0051(2) 0.0124(3)
Cl3 0.0484(4) 0.0528(5) 0.0347(4) 0.0206(3) 0.0039(3) 0.0133(3)
N1 0.0326(10) 0.0265(11) 0.0219(10) 0.0080(8) 0.0064(8) 0.0106(8)
N2 0.0375(11) 0.0410(13) 0.0275(11) 0.0126(10) 0.0105(9) 0.0095(10)
N3 0.0351(11) 0.0352(12) 0.0262(10) 0.0117(9) 0.0010(8) 0.0062(9)
N4 0.0282(10) 0.0287(11) 0.0240(10) 0.0087(8) 0.0050(8) 0.0079(8)
N5 0.0353(11) 0.0290(12) 0.0348(11) 0.0135(9) 0.0053(9) 0.0062(9)
N6 0.0312(10) 0.0310(11) 0.0267(10) 0.0113(9) 0.0041(8) 0.0084(9)
N7 0.0284(10) 0.0273(11) 0.0212(9) 0.0078(8) 0.0059(8) 0.0069(8)
N8 0.0411(12) 0.0304(12) 0.0342(12) 0.0112(10) 0.0051(9) 0.0051(9)
N9 0.0648(18) 0.0591(19) 0.0488(16) 0.0217(14) 0.0015(13) -0.0001(14)
C1 0.0237(11) 0.0296(13) 0.0238(11) 0.0085(10) 0.0019(9) 0.0029(9)
C2 0.0241(11) 0.0290(13) 0.0240(11) 0.0090(9) 0.0023(9) 0.0046(9)
C3 0.0303(12) 0.0279(13) 0.0235(11) 0.0113(10) 0.0043(9) 0.0064(10)
C4 0.0241(11) 0.0278(12) 0.0218(11) 0.0079(9) 0.0047(9) 0.0049(9)
C5 0.0249(11) 0.0262(12) 0.0255(12) 0.0098(10) 0.0031(9) 0.0044(9)
C6 0.0312(12) 0.0293(13) 0.0218(11) 0.0107(10) 0.0038(9) 0.0073(10)
C7 0.0345(12) 0.0267(13) 0.0251(12) 0.0066(10) 0.0057(10) 0.0073(10)
C8 0.0350(14) 0.059(2) 0.0489(18) 0.0220(15) 0.0125(12) 0.0030(13)
C9 0.0635(19) 0.053(2) 0.0276(14) 0.0139(13) 0.0161(13) 0.0144(15)
C10 0.0470(16) 0.0525(19) 0.0391(16) 0.0216(14) -0.0050(13) 0.0078(14)
C11 0.0349(14) 0.0435(17) 0.0379(15) 0.0128(13) -0.0006(11) 0.0026(12)
C12 0.0247(11) 0.0304(13) 0.0284(12) 0.0106(10) 0.0078(9) 0.0092(9)
C13 0.0368(14) 0.0349(15) 0.0407(15) 0.0096(12) 0.0017(12) -0.0006(11)
C14 0.0491(16) 0.0332(15) 0.0472(17) 0.0198(13) 0.0082(13) 0.0131(12)
C15 0.0327(13) 0.0358(15) 0.0359(14) 0.0113(12) -0.0033(11) 0.0043(11)
C16 0.0404(14) 0.0440(16) 0.0314(13) 0.0181(12) 0.0079(11) 0.0110(12)
C17 0.0479(16) 0.0499(18) 0.0363(15) 0.0190(13) 0.0089(12) 0.0036(14)
C18 0.060(2) 0.095(3) 0.056(2) 0.038(2) 0.0206(17) 0.003(2)
C19 0.0476(19) 0.083(3) 0.076(3) 0.027(2) 0.0144(18) -0.0045(18)
C20 0.0372(15) 0.0460(19) 0.069(2) 0.0120(17) -0.0072(15) -0.0013(13)
C21 0.0484(16) 0.0356(15) 0.0419(15) 0.0130(13) -0.0029(13) 0.0013(12)
C31 0.0479(17) 0.052(2) 0.057(2) 0.0299(17) -0.0091(15) -0.0026(14)
C32 0.0552(19) 0.0454(19) 0.0525(19) 0.0109(15) -0.0018(15) 0.0125(15)
C33 0.0415(16) 0.071(2) 0.0493(18) 0.0244(18) 0.0097(13) 0.0131(15)
C34 0.0332(14) 0.054(2) 0.077(2) 0.0360(19) -0.0065(15) -0.0040(13)
C35 0.0581(19) 0.047(2) 0.055(2) 0.0164(16) -0.0055(16) 0.0001(15)

loop_
_atom_type_symbol
_atom_type_description
_atom_type_scat_dispersion_real
_atom_type_scat_dispersion_imag
_atom_type_scat_source
C C 0.0033 0.0016 'International Tables Vol C Tables 4.2.6.8 and 6.1.1.4'
H H 0.0000 0.0000 'International Tables Vol C Tables 4.2.6.8 and 6.1.1.4'
N N 0.0061 0.0033 'International Tables Vol C Tables 4.2.6.8 and 6.1.1.4'
Cl Cl 0.1484 0.1585 'International Tables Vol C Tables 4.2.6.8 and 6.1.1.4'
Cu Cu 0.3201 1.2651 'International Tables Vol C Tables 4.2.6.8 and 6.1.1.4'

loop_
_geom_angle_atom_site_label_1
_geom_angle_atom_site_label_2
_geom_angle_atom_site_label_3
_geom_angle
_geom_angle_site_symmetry_1
_geom_angle_site_symmetry_3
N1 Cu1 N4 81.85(8) . .
N1 Cu1 Cl2 152.16(7) . .
N4 Cu1 Cl2 96.11(6) . .
N1 Cu1 Cl1 96.97(6) . .
N4 Cu1 Cl1 148.24(6) . .
Cl2 Cu1 Cl1 98.88(4) . .
N7 Cu2 N8 115.90(8) . .
N7 Cu2 Cl3 130.37(6) . .
N8 Cu2 Cl3 113.50(7) . .
C7 N1 C1 117.21(19) . .
C7 N1 Cu1 124.18(16) . .
C1 N1 Cu1 114.49(15) . .
C7 N2 C8 120.7(2) . .
C7 N2 C9 123.0(2) . .
C8 N2 C9 115.3(2) . .
C7 N3 C10 123.2(2) . .
C7 N3 C11 120.3(2) . .
C10 N3 C11 114.6(2) . .
C12 N4 C2 122.99(19) . .
C12 N4 Cu1 121.54(15) . .
C2 N4 Cu1 114.73(15) . .
C12 N5 C13 121.5(2) . .
C12 N5 C14 121.4(2) . .
C13 N5 C14 113.8(2) . .
C12 N6 C15 121.9(2) . .
C12 N6 C16 122.8(2) . .
C15 N6 C16 115.3(2) . .
C5 N7 C4 117.72(19) . .
C5 N7 Cu2 118.23(15) . .
C4 N7 Cu2 123.96(16) . .
C17 N8 C21 117.7(2) . .
C17 N8 Cu2 120.59(19) . .
C21 N8 Cu2 121.64(19) . .
C31 N9 C35 116.5(3) . .
C6 C1 N1 124.3(2) 2_755 .
C6 C1 C2 120.1(2) 2_755 .
N1 C1 C2 115.6(2) . .
C3 C2 N4 128.7(2) . .
C3 C2 C1 118.5(2) . .
N4 C2 C1 112.7(2) . .
C2 C3 C4 121.5(2) . .
C2 C3 H3 119.2 . .
C4 C3 H3 119.2 . .
N7 C4 C3 120.3(2) . .
N7 C4 C5 120.1(2) . 2_755
C3 C4 C5 119.6(2) . 2_755
N7 C5 C6 119.5(2) . .
N7 C5 C4 122.2(2) . 2_755
C6 C5 C4 118.3(2) . 2_755
C1 C6 C5 121.9(2) 2_755 .
C1 C6 H6 119.1 2_755 .
C5 C6 H6 119.1 . .
N2 C7 N3 120.4(2) . .
N2 C7 N1 119.1(2) . .
N3 C7 N1 120.5(2) . .
N2 C8 H8A 109.5 . .
N2 C8 H8B 109.5 . .
H8A C8 H8B 109.5 . .
N2 C8 H8C 109.5 . .
H8A C8 H8C 109.5 . .
H8B C8 H8C 109.5 . .
N2 C9 H9A 109.5 . .
N2 C9 H9B 109.5 . .
H9A C9 H9B 109.5 . .
N2 C9 H9C 109.5 . .
H9A C9 H9C 109.5 . .
H9B C9 H9C 109.5 . .
N3 C10 H10A 109.5 . .
N3 C10 H10B 109.5 . .
H10A C10 H10B 109.5 . .
N3 C10 H10C 109.5 . .
H10A C10 H10C 109.5 . .
H10B C10 H10C 109.5 . .
N3 C11 H11A 109.5 . .
N3 C11 H11B 109.5 . .
H11A C11 H11B 109.5 . .
N3 C11 H11C 109.5 . .
H11A C11 H11C 109.5 . .
H11B C11 H11C 109.5 . .
N5 C12 N6 119.4(2) . .
N5 C12 N4 118.0(2) . .
N6 C12 N4 122.7(2) . .
N5 C13 H13A 109.5 . .
N5 C13 H13B 109.5 . .
H13A C13 H13B 109.5 . .
N5 C13 H13C 109.5 . .
H13A C13 H13C 109.5 . .
H13B C13 H13C 109.5 . .
N5 C14 H14A 109.5 . .
N5 C14 H14B 109.5 . .
H14A C14 H14B 109.5 . .
N5 C14 H14C 109.5 . .
H14A C14 H14C 109.5 . .
H14B C14 H14C 109.5 . .
N6 C15 H15A 109.5 . .
N6 C15 H15B 109.5 . .
H15A C15 H15B 109.5 . .
N6 C15 H15C 109.5 . .
H15A C15 H15C 109.5 . .
H15B C15 H15C 109.5 . .
N6 C16 H16A 109.5 . .
N6 C16 H16B 109.5 . .
H16A C16 H16B 109.5 . .
N6 C16 H16C 109.5 . .
H16A C16 H16C 109.5 . .
H16B C16 H16C 109.5 . .
N8 C17 C18 122.7(3) . .
N8 C17 H17 118.6 . .
C18 C17 H17 118.6 . .
C17 C18 C19 119.2(3) . .
C17 C18 H18 120.4 . .
C19 C18 H18 120.4 . .
C20 C19 C18 119.2(3) . .
C20 C19 H19 120.4 . .
C18 C19 H19 120.4 . .
C19 C20 C21 118.5(3) . .
C19 C20 H20 120.7 . .
C21 C20 H20 120.7 . .
N8 C21 C20 122.7(3) . .
N8 C21 H21 118.7 . .
C20 C21 H21 118.7 . .
N9 C31 C32 123.9(3) . .
N9 C31 H31 118.0 . .
C32 C31 H31 118.0 . .
C31 C32 C33 118.6(3) . .
C31 C32 H32 120.7 . .
C33 C32 H32 120.7 . .
C34 C33 C32 118.9(3) . .
C34 C33 H33 120.6 . .
C32 C33 H33 120.6 . .
C33 C34 C35 118.2(3) . .
C33 C34 H34 120.9 . .
C35 C34 H34 120.9 . .
N9 C35 C34 124.0(3) . .
N9 C35 H35 118.0 . .
C34 C35 H35 118.0 . .

loop_
_geom_bond_atom_site_label_1
_geom_bond_atom_site_label_2
_geom_bond_distance
_geom_bond_site_symmetry_2
Cu1 N1 1.9637(19) .
Cu1 N4 1.998(2) .
Cu1 Cl2 2.2349(9) .
Cu1 Cl1 2.2354(11) .
Cu2 N7 1.9779(19) .
Cu2 N8 2.049(2) .
Cu2 Cl3 2.2022(9) .
N1 C7 1.368(3) .
N1 C1 1.388(3) .
N2 C7 1.328(3) .
N2 C8 1.458(3) .
N2 C9 1.460(3) .
N3 C7 1.342(3) .
N3 C10 1.465(3) .
N3 C11 1.468(3) .
N4 C12 1.352(3) .
N4 C2 1.390(3) .
N5 C12 1.342(3) .
N5 C13 1.452(3) .
N5 C14 1.467(3) .
N6 C12 1.343(3) .
N6 C15 1.458(3) .
N6 C16 1.463(3) .
N7 C5 1.351(3) .
N7 C4 1.359(3) .
N8 C17 1.338(3) .
N8 C21 1.345(3) .
N9 C31 1.323(4) .
N9 C35 1.326(4) .
C1 C6 1.365(3) 2_755
C1 C2 1.458(3) .
C2 C3 1.379(3) .
C3 C4 1.414(3) .
C3 H3 0.9300 .
C4 C5 1.433(3) 2_755
C5 C6 1.413(3) .
C6 H6 0.9300 .
C8 H8A 0.9600 .
C8 H8B 0.9600 .
C8 H8C 0.9600 .
C9 H9A 0.9600 .
C9 H9B 0.9600 .
C9 H9C 0.9600 .
C10 H10A 0.9600 .
C10 H10B 0.9600 .
C10 H10C 0.9600 .
C11 H11A 0.9600 .
C11 H11B 0.9600 .
C11 H11C 0.9600 .
C13 H13A 0.9600 .
C13 H13B 0.9600 .
C13 H13C 0.9600 .
C14 H14A 0.9600 .
C14 H14B 0.9600 .
C14 H14C 0.9600 .
C15 H15A 0.9600 .
C15 H15B 0.9600 .
C15 H15C 0.9600 .
C16 H16A 0.9600 .
C16 H16B 0.9600 .
C16 H16C 0.9600 .
C17 C18 1.373(4) .
C17 H17 0.9300 .
C18 C19 1.377(5) .
C18 H18 0.9300 .
C19 C20 1.372(5) .
C19 H19 0.9300 .
C20 C21 1.385(4) .
C20 H20 0.9300 .
C21 H21 0.9300 .
C31 C32 1.366(4) .
C31 H31 0.9300 .
C32 C33 1.371(5) .
C32 H32 0.9300 .
C33 C34 1.366(5) .
C33 H33 0.9300 .
C34 C35 1.373(5) .
C34 H34 0.9300 .
C35 H35 0.9300 .

loop_
_geom_torsion_atom_site_label_1
_geom_torsion_atom_site_label_2
_geom_torsion_atom_site_label_3
_geom_torsion_atom_site_label_4
_geom_torsion
_geom_torsion_site_symmetry_1
_geom_torsion_site_symmetry_4
C7 N1 C1 C6 26.2(4) . 2_755
Cu1 N1 C1 C6 -175.66(19) . 2_755
C7 N1 C1 C2 -156.0(2) . .
Cu1 N1 C1 C2 2.2(3) . .
C12 N4 C2 C3 5.8(4) . .
Cu1 N4 C2 C3 176.0(2) . .
C12 N4 C2 C1 -178.7(2) . .
Cu1 N4 C2 C1 -8.4(2) . .
C6 C1 C2 C3 -1.9(3) 2_755 .
N1 C1 C2 C3 -179.8(2) . .
C6 C1 C2 N4 -177.9(2) 2_755 .
N1 C1 C2 N4 4.1(3) . .
N4 C2 C3 C4 177.5(2) . .
C1 C2 C3 C4 2.2(3) . .
C5 N7 C4 C3 -178.2(2) . .
Cu2 N7 C4 C3 -1.7(3) . .
C5 N7 C4 C5 -0.4(4) . 2_755
Cu2 N7 C4 C5 176.17(16) . 2_755
C2 C3 C4 N7 177.2(2) . .
C2 C3 C4 C5 -0.6(4) . 2_755
C4 N7 C5 C6 -179.1(2) . .
Cu2 N7 C5 C6 4.1(3) . .
C4 N7 C5 C4 0.4(4) . 2_755
Cu2 N7 C5 C4 -176.36(17) . 2_755
N7 C5 C6 C1 178.0(2) . 2_755
C4 C5 C6 C1 -1.6(3) 2_755 2_755
C8 N2 C7 N3 -165.2(2) . .
C9 N2 C7 N3 27.2(4) . .
C8 N2 C7 N1 17.0(4) . .
C9 N2 C7 N1 -150.6(2) . .
C10 N3 C7 N2 39.5(4) . .
C11 N3 C7 N2 -157.0(2) . .
C10 N3 C7 N1 -142.8(2) . .
C11 N3 C7 N1 20.7(4) . .
C1 N1 C7 N2 -130.3(2) . .
Cu1 N1 C7 N2 73.9(3) . .
C1 N1 C7 N3 52.0(3) . .
Cu1 N1 C7 N3 -103.9(2) . .
C13 N5 C12 N6 -165.4(2) . .
C14 N5 C12 N6 36.7(3) . .
C13 N5 C12 N4 15.1(3) . .
C14 N5 C12 N4 -142.9(2) . .
C15 N6 C12 N5 -149.2(2) . .
C16 N6 C12 N5 29.7(3) . .
C15 N6 C12 N4 30.3(3) . .
C16 N6 C12 N4 -150.7(2) . .
C2 N4 C12 N5 -138.1(2) . .
Cu1 N4 C12 N5 52.3(3) . .
C2 N4 C12 N6 42.3(3) . .
Cu1 N4 C12 N6 -127.3(2) . .
C21 N8 C17 C18 -2.1(5) . .
Cu2 N8 C17 C18 174.5(3) . .
N8 C17 C18 C19 0.8(6) . .
C17 C18 C19 C20 2.0(6) . .
C18 C19 C20 C21 -3.3(6) . .
C17 N8 C21 C20 0.7(4) . .
Cu2 N8 C21 C20 -175.9(2) . .
C19 C20 C21 N8 2.0(5) . .
C35 N9 C31 C32 -0.8(5) . .
N9 C31 C32 C33 1.2(5) . .
C31 C32 C33 C34 -0.8(4) . .
C32 C33 C34 C35 0.1(4) . .
C31 N9 C35 C34 0.0(5) . .
C33 C34 C35 N9 0.4(5) . .
